data_4067412
loop_
_publ_author_name
'Postigo, Lorena'
'Bellarosa, Luca'
'S\'anchez-Nieves, Javier'
'Royo, Pascual'
'Lled\'os, Agust\'i'
'Mosquera, Marta E. G.'

_publ_section_title
;
 Dinuclear Dicyclopentadienyl Titanium Complexes with Bridging
 Cyclopentadienylsiloxo Ligands
;
_journal_issue 3
_journal_name_full Organometallics
_journal_page_first 642
_journal_paper_doi 10.1021/om900938m
_journal_volume 29
_journal_year 2010
_chemical_formula_moiety 'C30 H40 Cl2 O3 Si2 Ti2'
_chemical_formula_sum 'C30 H40 Cl2 O3 Si2 Ti2'
_chemical_formula_weight 671.50
_chemical_name_systematic
;
 ?
;
_space_group_IT_number 14
_symmetry_cell_setting monoclinic
_symmetry_Int_Tables_number 14
_symmetry_space_group_name_Hall '-P 2ybc'
_symmetry_space_group_name_H-M 'P 1 21/c 1'
_atom_sites_solution_hydrogens geom
_atom_sites_solution_primary direct
_atom_sites_solution_secondary difmap
_audit_creation_method SHELXL-97
_cell_angle_alpha 90.00
_cell_angle_beta 101.59(5)
_cell_angle_gamma 90.00
_cell_formula_units_Z 4
_cell_length_a 12.537(8)
_cell_length_b 15.206(8)
_cell_length_c 16.338(9)
_cell_measurement_reflns_used 23
_cell_measurement_temperature 200(2)
_cell_measurement_theta_max 19.78
_cell_measurement_theta_min 3.02
_cell_volume 3051(3)
_computing_cell_refinement 'Dirax/lsq (Duisenberg & Schreurs, 1989-2000)'
_computing_data_collection 'Collect (Nonius BV, 1997-2000)'
_computing_data_reduction 'EvalCCD (Duisenberg & Schreurs 1990-2000)'
_computing_molecular_graphics 'Ortep-3 for Windows (Farrugia, 1997)'
_computing_publication_material 'WinGX publication routines (Farrugia, 1999)'
_computing_structure_refinement 'SHELXL-97 (Sheldrick, 1997)'
_computing_structure_solution 'SHELXS-86 (Sheldrick, 1986)'
_diffrn_ambient_temperature 200(2)
_diffrn_measured_fraction_theta_full 0.989
_diffrn_measured_fraction_theta_max 0.989
_diffrn_radiation_monochromator graphite
_diffrn_radiation_source 'fine-focus sealed tube'
_diffrn_radiation_type MoK\a
_diffrn_radiation_wavelength 0.71073
_diffrn_reflns_av_R_equivalents 0.1449
_diffrn_reflns_av_sigmaI/netI 0.1154
_diffrn_reflns_limit_h_max 16
_diffrn_reflns_limit_h_min -16
_diffrn_reflns_limit_k_max 19
_diffrn_reflns_limit_k_min -19
_diffrn_reflns_limit_l_max 21
_diffrn_reflns_limit_l_min -21
_diffrn_reflns_number 25126
_diffrn_reflns_theta_full 27.58
_diffrn_reflns_theta_max 27.58
_diffrn_reflns_theta_min 3.52
_exptl_absorpt_coefficient_mu 0.808
_exptl_absorpt_correction_T_max 1.216
_exptl_absorpt_correction_T_min 0.874
_exptl_absorpt_correction_type multi-scan
_exptl_absorpt_process_details
;
 R.H. Blessing, Acta Cryst. (1995), A51, 33-38
;
_exptl_crystal_colour Orange
_exptl_crystal_density_diffrn 1.462
_exptl_crystal_density_method 'not measured'
_exptl_crystal_description prism
_exptl_crystal_F_000 1400
_exptl_crystal_size_max 0.258
_exptl_crystal_size_mid 0.224
_exptl_crystal_size_min 0.16
_refine_diff_density_max 0.905
_refine_diff_density_min -0.754
_refine_diff_density_rms 0.149
_refine_ls_extinction_coef 0.040(3)
_refine_ls_extinction_expression Fc^*^=kFc[1+0.001xFc^2^\l^3^/sin(2\q)]^-1/4^
_refine_ls_extinction_method SHELXL
_refine_ls_goodness_of_fit_ref 1.007
_refine_ls_hydrogen_treatment constr
_refine_ls_matrix_type full
_refine_ls_number_parameters 353
_refine_ls_number_reflns 6987
_refine_ls_number_restraints 232
_refine_ls_restrained_S_all 0.991
_refine_ls_R_factor_all 0.1407
_refine_ls_R_factor_gt 0.0885
_refine_ls_shift/su_max 0.000
_refine_ls_shift/su_mean 0.000
_refine_ls_structure_factor_coef Fsqd
_refine_ls_weighting_details 'calc w=1/[\s^2^(Fo^2^)+(0.1523P)^2^+0.0000P] where P=(Fo^2^+2Fc^2^)/3'
_refine_ls_weighting_scheme calc
_refine_ls_wR_factor_gt 0.2215
_refine_ls_wR_factor_ref 0.2561
_reflns_number_gt 4262
_reflns_number_total 6987
_reflns_threshold_expression >2sigma(I)
_cod_data_source_file om900938m_si_002.cif
_cod_data_source_block mono
_cod_original_sg_symbol_H-M P21/c
_cod_database_code 4067412

loop_
_symmetry_equiv_pos_as_xyz
'x, y, z'
'-x, y+1/2, -z+1/2'
'-x, -y, -z'
'x, -y-1/2, z-1/2'

loop_
_atom_site_label
_atom_site_type_symbol
_atom_site_fract_x
_atom_site_fract_y
_atom_site_fract_z
_atom_site_U_iso_or_equiv
_atom_site_adp_type
_atom_site_occupancy
_atom_site_symmetry_multiplicity
_atom_site_calc_flag
_atom_site_refinement_flags
Ti2 Ti 0.23978(8) 0.76127(7) 0.24178(6) 0.0270(3) Uani 1 1 d .
Ti1 Ti 0.70697(8) 0.70714(7) 0.38555(6) 0.0262(3) Uani 1 1 d .
O1 O 0.5784(3) 0.6507(2) 0.3273(2) 0.0281(8) Uani 1 1 d .
O2 O 0.3782(3) 0.8168(2) 0.2613(2) 0.0286(8) Uani 1 1 d .
O3 O 0.5115(3) 0.7310(2) 0.1809(2) 0.0242(8) Uani 1 1 d .
Si1 Si 0.50098(13) 0.64025(10) 0.23445(9) 0.0244(4) Uani 1 1 d .
Si2 Si 0.49218(13) 0.82476(10) 0.22794(9) 0.0248(4) Uani 1 1 d .
Cl2 Cl 0.19419(15) 0.80027(11) 0.09527(9) 0.0442(4) Uani 1 1 d .
Cl1 Cl 0.81198(13) 0.66698(10) 0.28389(9) 0.0373(4) Uani 1 1 d .
C1 C 0.0756(6) 0.7869(5) 0.2910(5) 0.0458(15) Uani 1 1 d U
H1 H 0.0244 0.7403 0.2873 0.055 Uiso 1 1 calc R
C2 C 0.0750(5) 0.8543(5) 0.2301(5) 0.0439(15) Uani 1 1 d U
H2 H 0.0245 0.8607 0.1787 0.053 Uiso 1 1 calc R
C3 C 0.1656(6) 0.9100(4) 0.2617(4) 0.0435(15) Uani 1 1 d U
H3 H 0.1867 0.9601 0.2341 0.052 Uiso 1 1 calc R
C4 C 0.2187(6) 0.8783(5) 0.3411(4) 0.0429(15) Uani 1 1 d U
H4 H 0.2796 0.9053 0.3761 0.051 Uiso 1 1 calc R
C5 C 0.1675(6) 0.8012(4) 0.3597(4) 0.0389(14) Uani 1 1 d U
H5 H 0.1887 0.7653 0.4078 0.047 Uiso 1 1 calc R
C6 C 0.6780(6) 0.5902(4) 0.4794(4) 0.0373(13) Uani 1 1 d U
H6 H 0.6084 0.5633 0.4733 0.045 Uiso 1 1 calc R
C7 C 0.7116(6) 0.6663(5) 0.5247(4) 0.0459(15) Uani 1 1 d U
H7 H 0.6676 0.7009 0.5532 0.055 Uiso 1 1 calc R
C8 C 0.8221(6) 0.6843(5) 0.5216(4) 0.0490(16) Uani 1 1 d U
H8 H 0.8651 0.7311 0.5493 0.059 Uiso 1 1 calc R
C9 C 0.8561(6) 0.6209(6) 0.4705(5) 0.0541(17) Uani 1 1 d U
H9 H 0.9255 0.6181 0.4557 0.065 Uiso 1 1 calc R
C10 C 0.7657(6) 0.5597(5) 0.4440(4) 0.0448(15) Uani 1 1 d U
H10 H 0.7657 0.5092 0.4097 0.054 Uiso 1 1 calc R
C11 C 0.3530(5) 0.6301(3) 0.2441(3) 0.0272(11) Uani 1 1 d U
C12 C 0.3084(5) 0.6283(3) 0.3186(3) 0.0265(11) Uani 1 1 d U
C13 C 0.1921(5) 0.6155(4) 0.2942(4) 0.0308(12) Uani 1 1 d U
C14 C 0.1624(5) 0.6137(4) 0.2057(4) 0.0300(11) Uani 1 1 d U
C15 C 0.2615(5) 0.6203(4) 0.1752(4) 0.0305(12) Uani 1 1 d U
C16 C 0.2713(5) 0.6060(4) 0.0850(4) 0.0383(14) Uani 1 1 d U
H16A H 0.1985 0.6005 0.0498 0.057 Uiso 1 1 calc R
H16B H 0.3128 0.5522 0.0808 0.057 Uiso 1 1 calc R
H16C H 0.3090 0.6563 0.0661 0.057 Uiso 1 1 calc R
C17 C 0.0485(5) 0.6045(5) 0.1541(4) 0.0448(16) Uani 1 1 d U
H17A H 0.0512 0.6063 0.0946 0.067 Uiso 1 1 calc R
H17B H 0.0030 0.6528 0.1672 0.067 Uiso 1 1 calc R
H17C H 0.0174 0.5482 0.1670 0.067 Uiso 1 1 calc R
C18 C 0.1185(5) 0.5902(5) 0.3526(4) 0.0389(14) Uani 1 1 d U
H18A H 0.0433 0.5861 0.3213 0.058 Uiso 1 1 calc R
H18B H 0.1229 0.6349 0.3964 0.058 Uiso 1 1 calc R
H18C H 0.1412 0.5332 0.3782 0.058 Uiso 1 1 calc R
C19 C 0.3698(5) 0.6280(4) 0.4082(3) 0.0325(12) Uani 1 1 d U
H19A H 0.4474 0.6379 0.4097 0.049 Uiso 1 1 calc R
H19B H 0.3600 0.5710 0.4338 0.049 Uiso 1 1 calc R
H19C H 0.3417 0.6748 0.4393 0.049 Uiso 1 1 calc R
C20 C 0.4854(5) 0.9130(4) 0.1480(4) 0.0329(13) Uani 1 1 d .
H20A H 0.5546 0.9157 0.1290 0.049 Uiso 1 1 calc R
H20B H 0.4716 0.9696 0.1725 0.049 Uiso 1 1 calc R
H20C H 0.4263 0.9001 0.1003 0.049 Uiso 1 1 calc R
C21 C 0.6105(5) 0.8371(3) 0.3215(3) 0.0264(11) Uani 1 1 d U
C22 C 0.6074(5) 0.8376(4) 0.4094(3) 0.0299(12) Uani 1 1 d U
C23 C 0.7157(5) 0.8529(4) 0.4557(3) 0.0323(12) Uani 1 1 d U
C24 C 0.7879(5) 0.8563(4) 0.3983(3) 0.0287(11) Uani 1 1 d U
C25 C 0.7226(5) 0.8505(4) 0.3163(3) 0.0270(11) Uani 1 1 d U
C26 C 0.7645(6) 0.8649(4) 0.2374(4) 0.0373(14) Uani 1 1 d U
H26A H 0.7053 0.8560 0.1890 0.056 Uiso 1 1 calc R
H26B H 0.8234 0.8231 0.2352 0.056 Uiso 1 1 calc R
H26C H 0.7923 0.9251 0.2367 0.056 Uiso 1 1 calc R
C27 C 0.9109(5) 0.8718(5) 0.4215(4) 0.0425(15) Uani 1 1 d U
H27A H 0.9413 0.8713 0.3707 0.064 Uiso 1 1 calc R
H27B H 0.9449 0.8251 0.4593 0.064 Uiso 1 1 calc R
H27C H 0.9253 0.9289 0.4493 0.064 Uiso 1 1 calc R
C28 C 0.7467(5) 0.8777(5) 0.5472(4) 0.0416(15) Uani 1 1 d U
H28A H 0.8260 0.8836 0.5633 0.062 Uiso 1 1 calc R
H28B H 0.7220 0.8317 0.5811 0.062 Uiso 1 1 calc R
H28C H 0.7123 0.9337 0.5564 0.062 Uiso 1 1 calc R
C29 C 0.5082(5) 0.8363(4) 0.4483(3) 0.0339(13) Uani 1 1 d U
H29A H 0.4434 0.8246 0.4050 0.051 Uiso 1 1 calc R
H29B H 0.5004 0.8934 0.4743 0.051 Uiso 1 1 calc R
H29C H 0.5162 0.7900 0.4908 0.051 Uiso 1 1 calc R
C30 C 0.5450(5) 0.5475(4) 0.1753(4) 0.0327(13) Uani 1 1 d .
H30A H 0.4972 0.5438 0.1200 0.049 Uiso 1 1 calc R
H30B H 0.5409 0.4925 0.2057 0.049 Uiso 1 1 calc R
H30C H 0.6201 0.5573 0.1688 0.049 Uiso 1 1 calc R

loop_
_atom_site_aniso_label
_atom_site_aniso_U_11
_atom_site_aniso_U_22
_atom_site_aniso_U_33
_atom_site_aniso_U_23
_atom_site_aniso_U_13
_atom_site_aniso_U_12
Ti2 0.0253(6) 0.0310(5) 0.0246(5) 0.0001(4) 0.0050(4) 0.0026(4)
Ti1 0.0256(5) 0.0323(5) 0.0208(5) 0.0017(4) 0.0047(4) 0.0011(4)
O1 0.026(2) 0.033(2) 0.0259(18) 0.0041(15) 0.0070(15) -0.0002(16)
O2 0.028(2) 0.0307(19) 0.0281(19) -0.0042(16) 0.0073(15) 0.0013(16)
O3 0.029(2) 0.0236(17) 0.0220(17) 0.0014(14) 0.0093(15) 0.0002(15)
Si1 0.0268(8) 0.0258(7) 0.0223(7) 0.0027(6) 0.0089(6) 0.0011(6)
Si2 0.0285(8) 0.0252(7) 0.0212(7) 0.0007(5) 0.0065(6) 0.0002(6)
Cl2 0.0541(11) 0.0472(9) 0.0292(7) 0.0051(6) 0.0038(7) 0.0053(7)
Cl1 0.0340(8) 0.0415(8) 0.0400(8) -0.0039(6) 0.0161(6) 0.0005(6)
C1 0.030(3) 0.050(4) 0.063(4) -0.004(3) 0.024(3) 0.000(3)
C2 0.031(3) 0.046(4) 0.054(4) -0.002(3) 0.007(3) 0.015(3)
C3 0.041(4) 0.036(3) 0.057(4) 0.004(3) 0.018(3) 0.012(3)
C4 0.038(4) 0.047(4) 0.047(3) -0.007(3) 0.014(3) 0.002(3)
C5 0.049(4) 0.034(3) 0.042(3) -0.007(2) 0.029(3) 0.003(3)
C6 0.042(3) 0.041(3) 0.029(3) 0.012(2) 0.006(2) 0.001(3)
C7 0.065(4) 0.048(4) 0.024(3) 0.010(3) 0.009(3) -0.003(3)
C8 0.047(4) 0.057(4) 0.035(3) 0.011(3) -0.010(3) -0.008(3)
C9 0.038(4) 0.070(5) 0.052(4) 0.023(3) 0.002(3) 0.007(3)
C10 0.049(4) 0.040(3) 0.044(3) 0.010(3) 0.004(3) 0.008(3)
C11 0.029(3) 0.025(3) 0.028(2) 0.001(2) 0.006(2) 0.002(2)
C12 0.024(3) 0.028(3) 0.029(2) 0.002(2) 0.008(2) -0.001(2)
C13 0.027(3) 0.034(3) 0.032(3) 0.001(2) 0.006(2) -0.002(2)
C14 0.030(3) 0.026(3) 0.031(3) -0.001(2) 0.000(2) -0.001(2)
C15 0.032(3) 0.030(3) 0.030(3) -0.002(2) 0.008(2) -0.004(2)
C16 0.042(4) 0.044(3) 0.026(3) -0.003(3) -0.001(2) 0.002(3)
C17 0.030(3) 0.053(4) 0.048(4) -0.006(3) 0.001(3) -0.003(3)
C18 0.027(3) 0.048(4) 0.043(3) 0.005(3) 0.012(3) -0.003(3)
C19 0.036(3) 0.038(3) 0.024(2) 0.006(2) 0.008(2) 0.002(3)
C20 0.039(3) 0.032(3) 0.029(3) 0.002(2) 0.009(2) 0.002(2)
C21 0.035(3) 0.025(3) 0.022(2) -0.001(2) 0.012(2) 0.002(2)
C22 0.037(3) 0.032(3) 0.022(2) -0.003(2) 0.008(2) 0.001(2)
C23 0.034(3) 0.038(3) 0.024(2) -0.004(2) 0.006(2) 0.002(2)
C24 0.031(3) 0.032(3) 0.023(2) -0.004(2) 0.006(2) -0.006(2)
C25 0.030(3) 0.030(3) 0.022(2) 0.001(2) 0.008(2) -0.001(2)
C26 0.046(4) 0.039(3) 0.030(3) 0.004(2) 0.016(3) -0.004(3)
C27 0.034(3) 0.055(4) 0.038(3) -0.006(3) 0.006(3) -0.010(3)
C28 0.037(4) 0.063(4) 0.024(3) -0.008(3) 0.004(2) -0.003(3)
C29 0.038(3) 0.042(3) 0.023(3) -0.002(2) 0.009(2) 0.001(3)
C30 0.039(3) 0.028(3) 0.033(3) 0.000(2) 0.011(2) 0.004(2)

loop_
_atom_type_symbol
_atom_type_description
_atom_type_scat_dispersion_real
_atom_type_scat_dispersion_imag
_atom_type_scat_source
C C 0.0033 0.0016 'International Tables Vol C Tables 4.2.6.8 and 6.1.1.4'
H H 0.0000 0.0000 'International Tables Vol C Tables 4.2.6.8 and 6.1.1.4'
O O 0.0106 0.0060 'International Tables Vol C Tables 4.2.6.8 and 6.1.1.4'
Si Si 0.0817 0.0704 'International Tables Vol C Tables 4.2.6.8 and 6.1.1.4'
Cl Cl 0.1484 0.1585 'International Tables Vol C Tables 4.2.6.8 and 6.1.1.4'
Ti Ti 0.2776 0.4457 'International Tables Vol C Tables 4.2.6.8 and 6.1.1.4'

loop_
_geom_angle_atom_site_label_1
_geom_angle_atom_site_label_2
_geom_angle_atom_site_label_3
_geom_angle
O2 Ti2 C5 103.6(2)
O2 Ti2 C1 133.8(2)
C5 Ti2 C1 35.6(3)
O2 Ti2 Cl2 94.77(13)
C5 Ti2 Cl2 133.57(19)
C1 Ti2 Cl2 104.2(2)
O2 Ti2 C12 93.81(18)
C5 Ti2 C12 86.9(2)
C1 Ti2 C12 101.5(2)
Cl2 Ti2 C12 134.40(14)
O2 Ti2 C11 81.49(18)
C5 Ti2 C11 120.9(2)
C1 Ti2 C11 131.7(2)
Cl2 Ti2 C11 103.67(14)
C12 Ti2 C11 34.24(18)
O2 Ti2 C4 77.5(2)
C5 Ti2 C4 33.7(2)
C1 Ti2 C4 56.3(2)
Cl2 Ti2 C4 116.09(18)
C12 Ti2 C4 109.5(2)
C11 Ti2 C4 136.1(2)
O2 Ti2 C14 138.28(19)
C5 Ti2 C14 103.4(2)
C1 Ti2 C14 84.5(2)
Cl2 Ti2 C14 89.04(15)
C12 Ti2 C14 56.72(19)
C11 Ti2 C14 57.4(2)
C4 Ti2 C14 136.6(2)
O2 Ti2 C15 106.58(19)
C5 Ti2 C15 133.0(2)
C1 Ti2 C15 118.2(2)
Cl2 Ti2 C15 78.47(14)
C12 Ti2 C15 56.19(19)
C11 Ti2 C15 34.38(19)
C4 Ti2 C15 164.9(2)
C14 Ti2 C15 33.86(19)
O2 Ti2 C3 85.8(2)
C5 Ti2 C3 56.4(2)
C1 Ti2 C3 55.8(2)
Cl2 Ti2 C3 83.49(17)
C12 Ti2 C3 141.8(2)
C11 Ti2 C3 165.9(2)
C4 Ti2 C3 33.3(2)
C14 Ti2 C3 135.8(2)
C15 Ti2 C3 158.8(2)
O2 Ti2 C2 118.6(2)
C5 Ti2 C2 57.8(2)
C1 Ti2 C2 34.1(2)
Cl2 Ti2 C2 75.89(18)
C12 Ti2 C2 135.5(2)
C11 Ti2 C2 159.9(2)
C4 Ti2 C2 55.9(2)
C14 Ti2 C2 102.6(2)
C15 Ti2 C2 129.2(2)
C3 Ti2 C2 33.4(2)
O2 Ti2 C13 127.75(19)
C5 Ti2 C13 78.0(2)
C1 Ti2 C13 75.3(2)
Cl2 Ti2 C13 122.17(15)
C12 Ti2 C13 34.03(18)
C11 Ti2 C13 56.44(19)
C4 Ti2 C13 110.6(2)
C14 Ti2 C13 33.23(18)
C15 Ti2 C13 55.12(19)
C3 Ti2 C13 129.9(2)
C2 Ti2 C13 106.3(2)
O1 Ti1 C7 102.6(2)
O1 Ti1 Cl1 93.84(13)
C7 Ti1 Cl1 133.9(2)
O1 Ti1 C22 92.14(19)
C7 Ti1 C22 88.5(2)
Cl1 Ti1 C22 133.98(14)
O1 Ti1 C8 133.1(2)
C7 Ti1 C8 34.7(3)
Cl1 Ti1 C8 106.9(2)
C22 Ti1 C8 101.6(2)
O1 Ti1 C6 76.5(2)
C7 Ti1 C6 33.9(2)
Cl1 Ti1 C6 115.13(17)
C22 Ti1 C6 110.6(2)
C8 Ti1 C6 56.7(2)
O1 Ti1 C21 81.59(18)
C7 Ti1 C21 122.9(2)
Cl1 Ti1 C21 101.72(13)
C22 Ti1 C21 34.59(17)
C8 Ti1 C21 131.5(2)
C6 Ti1 C21 137.9(2)
O1 Ti1 C25 107.75(18)
C7 Ti1 C25 133.2(2)
Cl1 Ti1 C25 78.66(14)
C22 Ti1 C25 56.16(19)
C8 Ti1 C25 117.2(2)
C6 Ti1 C25 165.7(2)
C21 Ti1 C25 34.00(18)
O1 Ti1 C24 138.27(18)
C7 Ti1 C24 103.3(2)
Cl1 Ti1 C24 91.09(14)
C22 Ti1 C24 56.7(2)
C8 Ti1 C24 84.0(2)
C6 Ti1 C24 136.9(2)
C21 Ti1 C24 56.9(2)
C25 Ti1 C24 33.40(17)
O1 Ti1 C9 120.7(2)
C7 Ti1 C9 56.4(3)
Cl1 Ti1 C9 78.2(2)
C22 Ti1 C9 134.6(2)
C8 Ti1 C9 33.2(3)
C6 Ti1 C9 56.4(2)
C21 Ti1 C9 157.7(2)
C25 Ti1 C9 127.0(2)
C24 Ti1 C9 100.8(3)
O1 Ti1 C23 125.87(19)
C7 Ti1 C23 78.4(2)
Cl1 Ti1 C23 124.54(15)
C22 Ti1 C23 34.0(2)
C8 Ti1 C23 75.0(2)
C6 Ti1 C23 111.2(2)
C21 Ti1 C23 56.49(19)
C25 Ti1 C23 55.04(18)
C24 Ti1 C23 33.46(19)
C9 Ti1 C23 104.8(3)
O1 Ti1 C10 86.6(2)
C7 Ti1 C10 56.1(2)
Cl1 Ti1 C10 82.81(18)
C22 Ti1 C10 143.1(2)
C8 Ti1 C10 56.1(2)
C6 Ti1 C10 33.6(2)
C21 Ti1 C10 167.6(2)
C25 Ti1 C10 157.1(2)
C24 Ti1 C10 135.1(2)
C9 Ti1 C10 34.3(3)
C23 Ti1 C10 130.1(2)
Si1 O1 Ti1 142.4(2)
Si2 O2 Ti2 144.0(2)
Si1 O3 Si2 115.9(2)
O1 Si1 O3 108.3(2)
O1 Si1 C30 112.0(2)
O3 Si1 C30 107.1(2)
O1 Si1 C11 109.7(2)
O3 Si1 C11 107.1(2)
C30 Si1 C11 112.3(3)
O1 Si1 Si2 87.09(15)
O3 Si1 Si2 32.13(13)
C30 Si1 Si2 138.85(19)
C11 Si1 Si2 93.01(17)
O2 Si2 O3 108.0(2)
O2 Si2 C20 111.6(3)
O3 Si2 C20 106.5(2)
O2 Si2 C21 109.3(2)
O3 Si2 C21 107.0(2)
C20 Si2 C21 114.1(3)
O2 Si2 Si1 86.77(15)
O3 Si2 Si1 31.97(12)
C20 Si2 Si1 137.9(2)
C21 Si2 Si1 92.85(17)
C2 C1 C5 108.8(6)
C2 C1 Ti2 76.5(4)
C5 C1 Ti2 71.4(3)
C2 C1 H1 125.6
C5 C1 H1 125.6
Ti2 C1 H1 118.3
C1 C2 C3 106.3(6)
C1 C2 Ti2 69.5(4)
C3 C2 Ti2 73.8(4)
C1 C2 H2 126.8
C3 C2 H2 126.8
Ti2 C2 H2 121.7
C4 C3 C2 108.9(6)
C4 C3 Ti2 72.1(4)
C2 C3 Ti2 72.8(4)
C4 C3 H3 125.6
C2 C3 H3 125.6
Ti2 C3 H3 121.2
C3 C4 C5 109.4(7)
C3 C4 Ti2 74.7(4)
C5 C4 Ti2 69.6(4)
C3 C4 H4 125.3
C5 C4 H4 125.3
Ti2 C4 H4 122.0
C4 C5 C1 106.5(6)
C4 C5 Ti2 76.7(4)
C1 C5 Ti2 72.9(3)
C4 C5 H5 126.7
C1 C5 H5 126.7
Ti2 C5 H5 115.9
C7 C6 C10 108.2(7)
C7 C6 Ti1 70.0(3)
C10 C6 Ti1 75.8(4)
C7 C6 H6 125.9
C10 C6 H6 125.9
Ti1 C6 H6 120.0
C6 C7 C8 109.5(7)
C6 C7 Ti1 76.1(4)
C8 C7 Ti1 75.5(4)
C6 C7 H7 125.2
C8 C7 H7 125.2
Ti1 C7 H7 115.2
C9 C8 C7 107.7(7)
C9 C8 Ti1 75.4(4)
C7 C8 Ti1 69.8(3)
C9 C8 H8 126.1
C7 C8 H8 126.1
Ti1 C8 H8 120.5
C10 C9 C8 107.8(7)
C10 C9 Ti1 73.6(4)
C8 C9 Ti1 71.5(4)
C10 C9 H9 126.1
C8 C9 H9 126.1
Ti1 C9 H9 120.6
C9 C10 C6 106.7(6)
C9 C10 Ti1 72.1(4)
C6 C10 Ti1 70.6(4)
C9 C10 H10 126.6
C6 C10 H10 126.6
Ti1 C10 H10 122.4
C12 C11 C15 106.0(5)
C12 C11 Si1 128.6(4)
C15 C11 Si1 125.4(4)
C12 C11 Ti2 72.9(3)
C15 C11 Ti2 72.8(3)
Si1 C11 Ti2 120.4(3)
C13 C12 C11 108.1(5)
C13 C12 C19 123.8(5)
C11 C12 C19 127.7(5)
C13 C12 Ti2 74.8(3)
C11 C12 Ti2 72.9(3)
C19 C12 Ti2 124.0(4)
C12 C13 C14 109.2(5)
C12 C13 C18 124.9(5)
C14 C13 C18 124.9(5)
C12 C13 Ti2 71.2(3)
C14 C13 Ti2 72.5(3)
C18 C13 Ti2 131.7(4)
C13 C14 C15 106.6(5)
C13 C14 C17 126.5(6)
C15 C14 C17 126.9(5)
C13 C14 Ti2 74.3(3)
C15 C14 Ti2 72.1(3)
C17 C14 Ti2 120.0(4)
C11 C15 C14 110.2(5)
C11 C15 C16 124.3(5)
C14 C15 C16 125.0(5)
C11 C15 Ti2 72.8(3)
C14 C15 Ti2 74.0(3)
C16 C15 Ti2 126.5(4)
C15 C16 H16A 109.5
C15 C16 H16B 109.5
H16A C16 H16B 109.5
C15 C16 H16C 109.5
H16A C16 H16C 109.5
H16B C16 H16C 109.5
C14 C17 H17A 109.5
C14 C17 H17B 109.5
H17A C17 H17B 109.5
C14 C17 H17C 109.5
H17A C17 H17C 109.5
H17B C17 H17C 109.5
C13 C18 H18A 109.5
C13 C18 H18B 109.5
H18A C18 H18B 109.5
C13 C18 H18C 109.5
H18A C18 H18C 109.5
H18B C18 H18C 109.5
C12 C19 H19A 109.5
C12 C19 H19B 109.5
H19A C19 H19B 109.5
C12 C19 H19C 109.5
H19A C19 H19C 109.5
H19B C19 H19C 109.5
Si2 C20 H20A 109.5
Si2 C20 H20B 109.5
H20A C20 H20B 109.5
Si2 C20 H20C 109.5
H20A C20 H20C 109.5
H20B C20 H20C 109.5
C22 C21 C25 106.2(5)
C22 C21 Si2 128.6(4)
C25 C21 Si2 125.2(4)
C22 C21 Ti1 71.8(3)
C25 C21 Ti1 74.6(3)
Si2 C21 Ti1 120.0(2)
C23 C22 C21 108.3(5)
C23 C22 C29 123.7(5)
C21 C22 C29 127.5(5)
C23 C22 Ti1 75.7(3)
C21 C22 Ti1 73.6(3)
C29 C22 Ti1 123.6(4)
C22 C23 C24 108.5(5)
C22 C23 C28 126.1(5)
C24 C23 C28 124.6(6)
C22 C23 Ti1 70.3(3)
C24 C23 Ti1 72.8(3)
C28 C23 Ti1 130.9(4)
C23 C24 C25 107.1(5)
C23 C24 C27 125.7(5)
C25 C24 C27 127.0(5)
C23 C24 Ti1 73.7(3)
C25 C24 Ti1 73.5(3)
C27 C24 Ti1 122.5(4)
C24 C25 C21 109.7(5)
C24 C25 C26 124.3(5)
C21 C25 C26 125.8(5)
C24 C25 Ti1 73.1(3)
C21 C25 Ti1 71.4(3)
C26 C25 Ti1 126.3(4)
C25 C26 H26A 109.5
C25 C26 H26B 109.5
H26A C26 H26B 109.5
C25 C26 H26C 109.5
H26A C26 H26C 109.5
H26B C26 H26C 109.5
C24 C27 H27A 109.5
C24 C27 H27B 109.5
H27A C27 H27B 109.5
C24 C27 H27C 109.5
H27A C27 H27C 109.5
H27B C27 H27C 109.5
C23 C28 H28A 109.5
C23 C28 H28B 109.5
H28A C28 H28B 109.5
C23 C28 H28C 109.5
H28A C28 H28C 109.5
H28B C28 H28C 109.5
C22 C29 H29A 109.5
C22 C29 H29B 109.5
H29A C29 H29B 109.5
C22 C29 H29C 109.5
H29A C29 H29C 109.5
H29B C29 H29C 109.5
Si1 C30 H30A 109.5
Si1 C30 H30B 109.5
H30A C30 H30B 109.5
Si1 C30 H30C 109.5
H30A C30 H30C 109.5
H30B C30 H30C 109.5

loop_
_geom_bond_atom_site_label_1
_geom_bond_atom_site_label_2
_geom_bond_distance
Ti2 O2 1.898(4)
Ti2 C5 2.367(6)
Ti2 C1 2.387(7)
Ti2 Cl2 2.420(2)
Ti2 C12 2.444(5)
Ti2 C11 2.443(6)
Ti2 C4 2.458(7)
Ti2 C14 2.468(6)
Ti2 C15 2.444(6)
Ti2 C3 2.492(6)
Ti2 C2 2.478(6)
Ti2 C13 2.492(6)
Ti1 O1 1.903(4)
Ti1 C7 2.346(6)
Ti1 Cl1 2.397(2)
Ti1 C22 2.418(6)
Ti1 C8 2.420(6)
Ti1 C6 2.423(6)
Ti1 C21 2.441(5)
Ti1 C25 2.482(5)
Ti1 C24 2.476(6)
Ti1 C9 2.470(7)
Ti1 C23 2.488(6)
Ti1 C10 2.490(7)
O1 Si1 1.637(4)
O2 Si2 1.633(4)
O3 Si1 1.653(4)
O3 Si2 1.661(4)
Si1 C30 1.856(6)
Si1 C11 1.900(6)
Si1 Si2 2.809(2)
Si2 C20 1.863(6)
Si2 C21 1.913(6)
C1 C2 1.428(10)
C1 C5 1.455(10)
C1 H1 0.9500
C2 C3 1.428(10)
C2 H2 0.9500
C3 C4 1.417(10)
C3 H3 0.9500
C4 C5 1.400(9)
C4 H4 0.9500
C5 H5 0.9500
C6 C7 1.393(10)
C6 C10 1.420(10)
C6 H6 0.9500
C7 C8 1.423(11)
C7 H7 0.9500
C8 C9 1.397(11)
C8 H8 0.9500
C9 C10 1.464(11)
C9 H9 0.9500
C10 H10 0.9500
C11 C12 1.439(8)
C11 C15 1.444(8)
C12 C13 1.445(8)
C12 C19 1.510(8)
C13 C14 1.419(8)
C13 C18 1.505(8)
C14 C15 1.431(8)
C14 C17 1.513(8)
C15 C16 1.520(8)
C16 H16A 0.9800
C16 H16B 0.9800
C16 H16C 0.9800
C17 H17A 0.9800
C17 H17B 0.9800
C17 H17C 0.9800
C18 H18A 0.9800
C18 H18B 0.9800
C18 H18C 0.9800
C19 H19A 0.9800
C19 H19B 0.9800
C19 H19C 0.9800
C20 H20A 0.9800
C20 H20B 0.9800
C20 H20C 0.9800
C21 C22 1.445(7)
C21 C25 1.440(8)
C22 C23 1.434(8)
C22 C29 1.506(8)
C23 C24 1.429(8)
C23 C28 1.515(8)
C24 C25 1.425(7)
C24 C27 1.531(8)
C25 C26 1.502(7)
C26 H26A 0.9800
C26 H26B 0.9800
C26 H26C 0.9800
C27 H27A 0.9800
C27 H27B 0.9800
C27 H27C 0.9800
C28 H28A 0.9800
C28 H28B 0.9800
C28 H28C 0.9800
C29 H29A 0.9800
C29 H29B 0.9800
C29 H29C 0.9800
C30 H30A 0.9800
C30 H30B 0.9800
C30 H30C 0.9800
